data_7703835
loop_
_publ_author_name
'Levenson, Daniel A.'
'Zhang, Jinfeng'
'Gelfand, Benjamin S.'
'Kammampata, Sanoop P.'
'Thangadurai, Venkataraman'
'Shimizu, George K. H.'

_publ_section_title
;
 Particle size dependence of proton conduction in a cationic lanthanum
 phosphonate MOF.
;
_journal_issue 13
_journal_name_full 'Dalton transactions (Cambridge, England : 2003)'
_journal_page_first 4022
_journal_page_last 4029
_journal_paper_doi 10.1039/c9dt04229f
_journal_volume 49
_journal_year 2020
_chemical_formula_moiety 'C22 H46 La2 N3 O15 P3'
_chemical_formula_sum 'C22 H46 La2 N3 O15 P3'
_chemical_formula_weight 963.35
_space_group_crystal_system triclinic
_space_group_IT_number 2
_space_group_name_Hall '-P 1'
_space_group_name_H-M_alt 'P -1'
_atom_sites_solution_hydrogens mixed
_audit_creation_date 2018-02-15
_audit_creation_method
;
Olex2 1.2
(compiled 2017.08.10 svn.r3458 for OlexSys, GUI svn.r5381)
;
_audit_update_record
;
2019-10-31 deposited with the CCDC.	2020-03-12 downloaded from the CCDC.
;
_cell_angle_alpha 95.434(7)
_cell_angle_beta 106.266(7)
_cell_angle_gamma 91.765(9)
_cell_formula_units_Z 2
_cell_length_a 9.6056(16)
_cell_length_b 15.424(3)
_cell_length_c 16.780(3)
_cell_measurement_reflns_used 9780
_cell_measurement_temperature 100(2)
_cell_measurement_theta_max 28.37
_cell_measurement_theta_min 2.99
_cell_volume 2371.6(7)
_computing_molecular_graphics 'Olex2 (Dolomanov et al., 2009)'
_computing_publication_material 'Olex2 (Dolomanov et al., 2009)'
_computing_structure_refinement 'ShelXL (Sheldrick, 2015)'
_computing_structure_solution 'SHELXT 2014/5 (Sheldrick, 2014)'
_diffrn_ambient_temperature 100
_diffrn_measured_fraction_theta_full 0.995
_diffrn_measured_fraction_theta_max 0.982
_diffrn_measurement_device_type 'Bruker APEX-II CCD'
_diffrn_measurement_method '\f and \w scans'
_diffrn_radiation_type MoK\a
_diffrn_radiation_wavelength 0.71073
_diffrn_reflns_av_R_equivalents 0.0872
_diffrn_reflns_av_unetI/netI 0.1072
_diffrn_reflns_Laue_measured_fraction_full 0.995
_diffrn_reflns_Laue_measured_fraction_max 0.982
_diffrn_reflns_limit_h_max 11
_diffrn_reflns_limit_h_min -12
_diffrn_reflns_limit_k_max 19
_diffrn_reflns_limit_k_min -20
_diffrn_reflns_limit_l_max 22
_diffrn_reflns_limit_l_min -17
_diffrn_reflns_number 32249
_diffrn_reflns_point_group_measured_fraction_full 0.995
_diffrn_reflns_point_group_measured_fraction_max 0.982
_diffrn_reflns_theta_full 25.242
_diffrn_reflns_theta_max 28.443
_diffrn_reflns_theta_min 2.587
_diffrn_standards_number 0
_exptl_absorpt_coefficient_mu 1.928
_exptl_absorpt_correction_T_max 0.9311
_exptl_absorpt_correction_T_min 0.6412
_exptl_absorpt_correction_type multi-scan
_exptl_absorpt_process_details
;
SADABS-2016/2 (Bruker,2016/2) was used for absorption correction.
wR2(int) was 0.0901 before and 0.0665 after correction.
The Ratio of minimum to maximum transmission is 0.6886.
The \l/2 correction factor is Not present.
;
_exptl_crystal_colour colourless
_exptl_crystal_density_diffrn 1.349
_exptl_crystal_description rod
_exptl_crystal_F_000 956
_exptl_crystal_size_max 0.308
_exptl_crystal_size_mid 0.157
_exptl_crystal_size_min 0.084
_refine_diff_density_max 2.867
_refine_diff_density_min -1.330
_refine_diff_density_rms 0.186
_refine_ls_extinction_method none
_refine_ls_goodness_of_fit_ref 0.968
_refine_ls_hydrogen_treatment constr
_refine_ls_matrix_type full
_refine_ls_number_parameters 410
_refine_ls_number_reflns 11739
_refine_ls_number_restraints 0
_refine_ls_restrained_S_all 0.968
_refine_ls_R_factor_all 0.0768
_refine_ls_R_factor_gt 0.0494
_refine_ls_shift/su_max 0.001
_refine_ls_shift/su_mean 0.000
_refine_ls_structure_factor_coef Fsqd
_refine_ls_weighting_details 'w=1/[\s^2^(Fo^2^)+(0.0573P)^2^] where P=(Fo^2^+2Fc^2^)/3'
_refine_ls_weighting_scheme calc
_refine_ls_wR_factor_gt 0.1156
_refine_ls_wR_factor_ref 0.1272
_reflns_Friedel_coverage 0.000
_reflns_number_gt 8076
_reflns_number_total 11739
_reflns_threshold_expression 'I > 2\s(I)'
_cod_data_source_file c9dt04229f2.cif
_cod_data_source_block 1_sq
_cod_depositor_comments 'Adding full bibliography for 7703835.cif.'
_cod_original_cell_volume 2371.5(7)
_cod_database_code 7703835
_shelx_shelxl_version_number 2017/1
_shelx_space_group_comment
;
The symmetry employed for this shelxl refinement is uniquely defined
by the following loop, which should always be used as a source of
symmetry information in preference to the above space-group names.
They are only intended as comments.
;
_olex2_refinement_description
;
1. Fixed Uiso
 At 1.2 times of:
  All C(H) groups, All C(H,H) groups, All N(H) groups
 At 1.5 times of:
  All C(H,H,H) groups, All O(H,H) groups
2.a Rotating group:
 O15(H15A,H15B), O14(H14A,H14B)
2.b Ternary CH refined with riding coordinates:
 N3(H3), C16(H16), N2(H2), N1(H1), C7(H7), C4(H4)
2.c Secondary CH2 refined with riding coordinates:
 C17(H17A,H17B), C12(H12A,H12B), C15(H15C,H15D), C18(H18A,H18B), C9(H9A,H9B),
 C13(H13A,H13B), C10(H10A,H10B), C11(H11A,H11B), C8(H8A,H8B), C14(H14C,H14D),
 C1(H1A,H1B), C6(H6A,H6B), C2(H2A,H2B), C5(H5A,H5B), C3(H3A,H3B)
2.d Idealised Me refined as rotating group:
 C20(H20A,H20B,H20C), C22(H22A,H22B,H22C)
;
_olex2_submission_special_instructions 'No special instructions were received'

loop_
_space_group_symop_operation_xyz
'x, y, z'
'-x, -y, -z'

loop_
_atom_site_label
_atom_site_type_symbol
_atom_site_fract_x
_atom_site_fract_y
_atom_site_fract_z
_atom_site_U_iso_or_equiv
_atom_site_adp_type
_atom_site_occupancy
_atom_site_site_symmetry_order
_atom_site_calc_flag
_atom_site_refinement_flags_posn
_atom_site_refinement_flags_adp
_atom_site_refinement_flags_occupancy
_atom_site_disorder_assembly
_atom_site_disorder_group
La2 La 1.28704(3) 0.55640(2) 1.08450(2) 0.01058(8) Uani 1 1 d . . . . .
La1 La -0.11412(3) 0.65801(2) 0.09422(2) 0.01234(9) Uani 1 1 d . . . . .
P3 P 1.49612(15) 0.40347(9) 1.06409(8) 0.0116(3) Uani 1 1 d . . . . .
P2 P 1.02392(15) 0.58141(9) 0.92497(8) 0.0115(3) Uani 1 1 d . . . . .
P1 P 0.22042(16) 0.59295(10) 0.25883(8) 0.0144(3) Uani 1 1 d . . . . .
O8 O 1.5213(4) 0.4827(2) 1.1281(2) 0.0149(8) Uani 1 1 d . . . . .
O11 O 0.0079(5) 0.8123(3) 0.0960(2) 0.0241(10) Uani 1 1 d . . . . .
O6 O 1.0739(4) 0.6441(2) 1.0041(2) 0.0120(8) Uani 1 1 d . . . . .
O10 O -0.1673(4) 0.7680(3) -0.0180(2) 0.0185(8) Uani 1 1 d . . . . .
O9 O 1.6128(4) 0.3919(2) 1.0209(2) 0.0132(8) Uani 1 1 d . . . . .
O3 O 0.3519(4) 0.5540(3) 0.2405(2) 0.0162(8) Uani 1 1 d . . . . .
O15 O 1.4256(5) 0.7051(3) 1.1459(2) 0.0224(9) Uani 1 1 d . . . . .
H15A H 1.365211 0.743047 1.152820 0.034 Uiso 1 1 d GR . . . .
H15B H 1.463117 0.725049 1.109997 0.034 Uiso 1 1 d GR . . . .
O13 O -0.1079(5) 0.7581(3) 0.2308(2) 0.0277(10) Uani 1 1 d . . . . .
O2 O 0.1394(4) 0.5346(3) 0.2994(2) 0.0194(9) Uani 1 1 d . . . . .
O1 O 0.1279(4) 0.6245(2) 0.1782(2) 0.0143(8) Uani 1 1 d . . . . .
O7 O 1.3440(4) 0.4030(2) 1.0063(2) 0.0153(8) Uani 1 1 d . . . . .
O12 O -0.3069(5) 0.7623(3) 0.1252(2) 0.0252(10) Uani 1 1 d . . . . .
O4 O 0.8617(4) 0.5640(2) 0.8928(2) 0.0139(8) Uani 1 1 d . . . . .
O14 O -0.2309(5) 0.5790(3) 0.1895(2) 0.0213(9) Uani 1 1 d . . . . .
H14A H -0.173149 0.583817 0.238609 0.032 Uiso 1 1 d GR . . . .
H14B H -0.239523 0.524553 0.173977 0.032 Uiso 1 1 d GR . . . .
N3 N 1.4705(5) 0.2247(3) 1.0741(3) 0.0143(9) Uani 1 1 d . . . . .
H3 H 1.387249 0.228118 1.025115 0.017 Uiso 1 1 calc R . . . .
O5 O 1.1066(4) 0.5005(2) 0.9415(2) 0.0125(8) Uani 1 1 d . . . . .
C16 C 1.5219(6) 0.0422(3) 1.0300(3) 0.0169(12) Uani 1 1 d . . . . .
H16 H 1.606101 0.031156 1.075925 0.020 Uiso 1 1 calc R . . . .
N2 N 0.9521(5) 0.6359(3) 0.7667(3) 0.0150(10) Uani 1 1 d . . . . .
H2 H 0.893256 0.580585 0.753362 0.018 Uiso 1 1 calc R . . . .
C17 C 1.3992(7) 0.0689(4) 1.0673(4) 0.0192(12) Uani 1 1 d . . . . .
H17A H 1.311547 0.073305 1.022257 0.023 Uiso 1 1 calc R . . . .
H17B H 1.380066 0.023854 1.100076 0.023 Uiso 1 1 calc R . . . .
N1 N 0.4272(6) 0.6882(3) 0.3904(3) 0.0197(11) Uani 1 1 d . . . . .
H1 H 0.491393 0.656410 0.363275 0.024 Uiso 1 1 calc R . . . .
C19 C -0.0542(6) 0.8168(4) 0.0193(4) 0.0179(12) Uani 1 1 d . . . . .
C12 C 1.0791(6) 0.6274(4) 0.8402(3) 0.0170(12) Uani 1 1 d . . . . .
H12A H 1.128306 0.684348 0.860765 0.020 Uiso 1 1 calc R . . . .
H12B H 1.147072 0.589950 0.822908 0.020 Uiso 1 1 calc R . . . .
C15 C 1.5657(7) 0.1168(4) 0.9868(4) 0.0209(13) Uani 1 1 d . . . . .
H15C H 1.650746 0.102096 0.969135 0.025 Uiso 1 1 calc R . . . .
H15D H 1.487441 0.124308 0.937299 0.025 Uiso 1 1 calc R . . . .
C18 C 1.4346(7) 0.1541(4) 1.1214(3) 0.0201(13) Uani 1 1 d . . . . .
H18A H 1.352187 0.169476 1.141401 0.024 Uiso 1 1 calc R . . . .
H18B H 1.516586 0.148413 1.169488 0.024 Uiso 1 1 calc R . . . .
C9 C 1.0020(6) 0.6529(4) 0.6916(3) 0.0184(12) Uani 1 1 d . . . . .
H9A H 1.063805 0.607511 0.680398 0.022 Uiso 1 1 calc R . . . .
H9B H 1.057403 0.708487 0.702259 0.022 Uiso 1 1 calc R . . . .
C13 C 1.4964(6) 0.3116(3) 1.1251(3) 0.0146(11) Uani 1 1 d . . . . .
H13A H 1.589292 0.313140 1.167348 0.018 Uiso 1 1 calc R . . . .
H13B H 1.421738 0.318298 1.153603 0.018 Uiso 1 1 calc R . . . .
C10 C 0.8589(6) 0.7065(4) 0.7842(3) 0.0157(11) Uani 1 1 d . . . . .
H10A H 0.911750 0.762690 0.791829 0.019 Uiso 1 1 calc R . . . .
H10B H 0.833713 0.698450 0.835189 0.019 Uiso 1 1 calc R . . . .
C21 C -0.2304(7) 0.7886(4) 0.1992(4) 0.0284(15) Uani 1 1 d . . . . .
C20 C 0.0059(8) 0.8768(4) -0.0282(4) 0.0285(15) Uani 1 1 d . . . . .
H20A H 0.065344 0.922869 0.009744 0.043 Uiso 1 1 calc GR . . . .
H20B H -0.072347 0.901298 -0.067057 0.043 Uiso 1 1 calc GR . . . .
H20C H 0.063562 0.845274 -0.058079 0.043 Uiso 1 1 calc GR . . . .
C11 C 0.7232(7) 0.7045(4) 0.7129(3) 0.0226(13) Uani 1 1 d . . . . .
H11A H 0.661063 0.749071 0.725405 0.027 Uiso 1 1 calc R . . . .
H11B H 0.670587 0.648254 0.705253 0.027 Uiso 1 1 calc R . . . .
C8 C 0.8678(7) 0.6540(4) 0.6163(3) 0.0187(12) Uani 1 1 d . . . . .
H8A H 0.898798 0.667378 0.568314 0.022 Uiso 1 1 calc R . . . .
H8B H 0.818469 0.596351 0.603112 0.022 Uiso 1 1 calc R . . . .
C14 C 1.5987(6) 0.2014(4) 1.0437(4) 0.0200(12) Uani 1 1 d . . . . .
H14C H 1.681932 0.195517 1.091078 0.024 Uiso 1 1 calc R . . . .
H14D H 1.623065 0.247707 1.013759 0.024 Uiso 1 1 calc R . . . .
C1 C 0.2855(7) 0.6957(4) 0.3255(3) 0.0199(12) Uani 1 1 d . . . . .
H1A H 0.297516 0.740693 0.290861 0.024 Uiso 1 1 calc R . . . .
H1B H 0.213065 0.713442 0.353017 0.024 Uiso 1 1 calc R . . . .
C7 C 0.7612(6) 0.7207(4) 0.6319(3) 0.0196(12) Uani 1 1 d . . . . .
H7 H 0.810875 0.778719 0.640718 0.024 Uiso 1 1 calc R . . . .
C6 C 0.4072(7) 0.6383(4) 0.4581(3) 0.0207(13) Uani 1 1 d . . . . .
H6A H 0.364975 0.580352 0.434599 0.025 Uiso 1 1 calc R . . . .
H6B H 0.340406 0.667255 0.484233 0.025 Uiso 1 1 calc R . . . .
C4 C 0.6219(7) 0.7207(4) 0.5588(3) 0.0221(13) Uani 1 1 d . . . . .
H4 H 0.551946 0.752117 0.581556 0.027 Uiso 1 1 calc R . . . .
C2 C 0.4984(8) 0.7775(4) 0.4244(4) 0.0302(16) Uani 1 1 d . . . . .
H2A H 0.513558 0.807862 0.379206 0.036 Uiso 1 1 calc R . . . .
H2B H 0.435473 0.811091 0.450028 0.036 Uiso 1 1 calc R . . . .
C5 C 0.5496(7) 0.6311(4) 0.5229(3) 0.0222(13) Uani 1 1 d . . . . .
H5A H 0.613542 0.597804 0.497846 0.027 Uiso 1 1 calc R . . . .
H5B H 0.533036 0.600302 0.567489 0.027 Uiso 1 1 calc R . . . .
C3 C 0.6409(8) 0.7702(4) 0.4877(4) 0.0313(16) Uani 1 1 d . . . . .
H3A H 0.684705 0.828112 0.510059 0.038 Uiso 1 1 calc R . . . .
H3B H 0.705883 0.739984 0.461061 0.038 Uiso 1 1 calc R . . . .
C22 C -0.2827(9) 0.8591(5) 0.2501(5) 0.053(2) Uani 1 1 d . . . . .
H22A H -0.386872 0.857575 0.232058 0.080 Uiso 1 1 calc GR . . . .
H22B H -0.243837 0.914895 0.242846 0.080 Uiso 1 1 calc GR . . . .
H22C H -0.250651 0.849686 0.308055 0.080 Uiso 1 1 calc GR . . . .

loop_
_atom_site_aniso_label
_atom_site_aniso_U_11
_atom_site_aniso_U_22
_atom_site_aniso_U_33
_atom_site_aniso_U_23
_atom_site_aniso_U_13
_atom_site_aniso_U_12
La2 0.00735(15) 0.01317(16) 0.01091(15) 0.00071(11) 0.00245(11) -0.00099(12)
La1 0.00795(16) 0.01370(16) 0.01379(15) -0.00101(12) 0.00143(11) -0.00044(12)
P3 0.0092(7) 0.0114(7) 0.0131(6) 0.0009(5) 0.0019(5) -0.0008(5)
P2 0.0101(7) 0.0139(7) 0.0099(6) 0.0023(5) 0.0020(5) -0.0009(6)
P1 0.0124(7) 0.0187(7) 0.0109(6) 0.0002(5) 0.0021(5) -0.0024(6)
O8 0.013(2) 0.017(2) 0.0137(17) -0.0016(15) 0.0034(15) -0.0003(16)
O11 0.023(2) 0.020(2) 0.027(2) -0.0017(17) 0.0060(18) -0.0058(19)
O6 0.0081(19) 0.0132(18) 0.0151(17) 0.0016(14) 0.0038(14) 0.0012(15)
O10 0.016(2) 0.017(2) 0.025(2) 0.0039(16) 0.0074(17) 0.0015(17)
O9 0.011(2) 0.0138(19) 0.0177(18) 0.0050(15) 0.0075(15) 0.0023(16)
O3 0.013(2) 0.021(2) 0.0170(18) 0.0016(15) 0.0082(15) 0.0039(17)
O15 0.022(2) 0.023(2) 0.023(2) -0.0031(17) 0.0106(18) -0.0069(19)
O13 0.018(2) 0.035(3) 0.027(2) -0.0105(19) 0.0053(18) -0.003(2)
O2 0.017(2) 0.030(2) 0.0142(18) 0.0030(16) 0.0086(16) -0.0035(19)
O1 0.011(2) 0.020(2) 0.0116(17) -0.0007(15) 0.0024(14) 0.0024(16)
O7 0.014(2) 0.017(2) 0.0158(18) 0.0050(15) 0.0052(15) -0.0015(17)
O12 0.017(2) 0.024(2) 0.032(2) -0.0066(18) 0.0069(18) 0.0030(19)
O4 0.0090(19) 0.017(2) 0.0166(18) 0.0048(15) 0.0041(15) 0.0000(16)
O14 0.022(2) 0.025(2) 0.0132(18) -0.0039(16) 0.0021(16) -0.0049(19)
N3 0.012(2) 0.014(2) 0.017(2) 0.0040(18) 0.0034(18) 0.0019(19)
O5 0.012(2) 0.0133(18) 0.0103(16) -0.0006(14) 0.0016(14) -0.0005(16)
C16 0.017(3) 0.011(3) 0.023(3) 0.006(2) 0.006(2) 0.002(2)
N2 0.009(2) 0.023(3) 0.013(2) 0.0061(18) 0.0033(17) 0.003(2)
C17 0.020(3) 0.015(3) 0.029(3) 0.008(2) 0.016(3) 0.001(2)
N1 0.020(3) 0.022(3) 0.013(2) 0.0043(19) 0.0001(19) -0.004(2)
C19 0.015(3) 0.010(3) 0.030(3) -0.001(2) 0.008(2) 0.003(2)
C12 0.010(3) 0.024(3) 0.015(3) 0.004(2) -0.001(2) -0.002(2)
C15 0.026(3) 0.014(3) 0.028(3) 0.001(2) 0.017(3) -0.002(3)
C18 0.028(3) 0.018(3) 0.019(3) 0.008(2) 0.012(2) 0.001(3)
C9 0.016(3) 0.028(3) 0.014(3) 0.007(2) 0.007(2) -0.005(3)
C13 0.018(3) 0.016(3) 0.012(2) 0.006(2) 0.007(2) 0.001(2)
C10 0.017(3) 0.017(3) 0.012(2) 0.001(2) 0.003(2) 0.002(2)
C21 0.015(3) 0.027(3) 0.040(4) -0.005(3) 0.005(3) -0.007(3)
C20 0.025(4) 0.024(3) 0.038(3) -0.001(3) 0.013(3) -0.006(3)
C11 0.017(3) 0.027(3) 0.022(3) 0.001(2) 0.003(2) 0.001(3)
C8 0.021(3) 0.026(3) 0.008(2) 0.005(2) 0.003(2) -0.003(3)
C14 0.012(3) 0.016(3) 0.034(3) 0.003(2) 0.011(2) 0.004(2)
C1 0.016(3) 0.026(3) 0.015(3) 0.002(2) 0.001(2) -0.001(3)
C7 0.012(3) 0.027(3) 0.017(3) 0.004(2) -0.001(2) -0.002(2)
C6 0.024(3) 0.025(3) 0.012(3) 0.004(2) 0.002(2) -0.004(3)
C4 0.020(3) 0.031(3) 0.013(3) 0.001(2) 0.002(2) 0.002(3)
C2 0.038(4) 0.020(3) 0.024(3) 0.012(3) -0.006(3) -0.006(3)
C5 0.024(3) 0.023(3) 0.018(3) 0.000(2) 0.005(2) -0.005(3)
C3 0.034(4) 0.028(4) 0.023(3) 0.014(3) -0.009(3) -0.009(3)
C22 0.032(5) 0.048(5) 0.066(5) -0.027(4) 0.002(4) 0.014(4)

loop_
_atom_type_symbol
_atom_type_description
_atom_type_scat_dispersion_real
_atom_type_scat_dispersion_imag
_atom_type_scat_source
C C 0.0033 0.0016 'International Tables Vol C Tables 4.2.6.8 and 6.1.1.4'
H H 0.0000 0.0000 'International Tables Vol C Tables 4.2.6.8 and 6.1.1.4'
La La -0.2871 2.4523 'International Tables Vol C Tables 4.2.6.8 and 6.1.1.4'
N N 0.0061 0.0033 'International Tables Vol C Tables 4.2.6.8 and 6.1.1.4'
O O 0.0106 0.0060 'International Tables Vol C Tables 4.2.6.8 and 6.1.1.4'
P P 0.1023 0.0942 'International Tables Vol C Tables 4.2.6.8 and 6.1.1.4'

loop_
_geom_angle_atom_site_label_1
_geom_angle_atom_site_label_2
_geom_angle_atom_site_label_3
_geom_angle
_geom_angle_site_symmetry_1
_geom_angle_site_symmetry_3
_geom_angle_publ_flag
P2 La2 P3 116.79(4) . . ?
P1 La2 P3 117.82(4) 1_656 . ?
P1 La2 P2 115.29(4) 1_656 . ?
O8 La2 P3 27.51(8) . . ?
O8 La2 P2 142.12(8) . . ?
O8 La2 P1 100.44(8) . 1_656 ?
O8 La2 O6 163.32(11) . . ?
O8 La2 O3 72.59(12) . 1_656 ?
O8 La2 O15 89.48(13) . . ?
O8 La2 O1 129.06(11) . 1_656 ?
O8 La2 O7 55.61(11) . . ?
O8 La2 O5 117.64(11) . . ?
O6 La2 P3 144.16(8) . . ?
O6 La2 P2 28.13(8) . . ?
O6 La2 P1 94.69(8) . 1_656 ?
O6 La2 O1 65.99(11) . 1_656 ?
O6 La2 O7 118.41(11) . . ?
O9 La2 P3 79.63(9) 2_867 . ?
O9 La2 P2 71.90(9) 2_867 . ?
O9 La2 P1 148.93(9) 2_867 1_656 ?
O9 La2 O8 84.19(12) 2_867 . ?
O9 La2 O6 79.22(12) 2_867 . ?
O9 La2 O3 140.04(12) 2_867 1_656 ?
O9 La2 O15 72.59(12) 2_867 . ?
O9 La2 O1 134.83(12) 2_867 1_656 ?
O9 La2 O7 78.33(11) 2_867 . ?
O9 La2 O4 141.24(12) 2_867 2_767 ?
O9 La2 O5 73.47(12) 2_867 . ?
O3 La2 P3 92.41(9) 1_656 . ?
O3 La2 P2 142.70(9) 1_656 . ?
O3 La2 P1 27.91(9) 1_656 1_656 ?
O3 La2 O6 122.03(11) 1_656 . ?
O3 La2 O15 75.09(12) 1_656 . ?
O3 La2 O1 56.47(12) 1_656 1_656 ?
O3 La2 O7 111.66(12) 1_656 . ?
O3 La2 O5 146.25(12) 1_656 . ?
O15 La2 P3 113.38(10) . . ?
O15 La2 P2 109.87(10) . . ?
O15 La2 P1 76.73(9) . 1_656 ?
O15 La2 O6 87.18(13) . . ?
O15 La2 O1 77.63(12) . 1_656 ?
O15 La2 O7 136.55(12) . . ?
O15 La2 O5 133.42(12) . . ?
O1 La2 P3 144.43(9) 1_656 . ?
O1 La2 P2 87.72(8) 1_656 . ?
O1 La2 P1 28.73(9) 1_656 1_656 ?
O1 La2 O7 143.29(11) 1_656 . ?
O7 La2 P3 28.11(8) . . ?
O7 La2 P2 90.29(9) . . ?
O7 La2 P1 129.58(8) . 1_656 ?
O4 La2 P3 82.13(9) 2_767 . ?
O4 La2 P2 86.60(9) 2_767 . ?
O4 La2 P1 69.45(8) 2_767 1_656 ?
O4 La2 O8 94.94(13) 2_767 . ?
O4 La2 O6 96.93(12) 2_767 . ?
O4 La2 O3 74.32(12) 2_767 1_656 ?
O4 La2 O15 146.14(11) 2_767 . ?
O4 La2 O1 73.59(12) 2_767 1_656 ?
O4 La2 O7 69.70(11) 2_767 . ?
O4 La2 O5 72.81(12) 2_767 . ?
O5 La2 P3 90.55(9) . . ?
O5 La2 P2 27.81(9) . . ?
O5 La2 P1 127.81(8) . 1_656 ?
O5 La2 O6 55.71(11) . . ?
O5 La2 O1 106.14(11) . 1_656 ?
O5 La2 O7 63.05(12) . . ?
O11 La1 La2 136.58(8) . 2_666 ?
O11 La1 O6 71.06(12) . 1_454 ?
O11 La1 O13 68.81(13) . . ?
O11 La1 O12 77.57(13) . . ?
O11 La1 C19 25.25(14) . . ?
O11 La1 C21 70.81(15) . . ?
O6 La1 La2 76.07(8) 1_454 2_666 ?
O6 La1 C19 63.81(13) 1_454 . ?
O6 La1 C21 141.85(14) 1_454 . ?
O10 La1 La2 92.57(8) . 2_666 ?
O10 La1 O11 49.82(12) . . ?
O10 La1 O6 69.74(12) . 1_454 ?
O10 La1 O13 102.14(13) . . ?
O10 La1 O12 71.93(13) . . ?
O10 La1 C19 25.32(14) . . ?
O10 La1 C21 86.34(16) . . ?
O13 La1 La2 151.74(10) . 2_666 ?
O13 La1 O6 131.62(12) . 1_454 ?
O13 La1 C19 88.49(15) . . ?
O13 La1 C21 25.06(16) . . ?
O1 La1 La2 108.42(8) . 2_666 ?
O1 La1 O11 84.75(13) . . ?
O1 La1 O6 68.00(11) . 1_454 ?
O1 La1 O10 125.69(12) . . ?
O1 La1 O13 82.42(13) . . ?
O1 La1 O7 145.22(13) . 2_666 ?
O1 La1 O12 132.52(12) . . ?
O1 La1 O14 90.12(13) . . ?
O1 La1 O5 76.44(12) . 2_666 ?
O1 La1 C19 103.18(15) . . ?
O1 La1 C21 107.45(15) . . ?
O7 La1 La2 38.44(9) 2_666 2_666 ?
O7 La1 O11 125.28(13) 2_666 . ?
O7 La1 O6 102.74(11) 2_666 1_454 ?
O7 La1 O10 76.46(12) 2_666 . ?
O7 La1 O13 122.16(13) 2_666 . ?
O7 La1 O12 76.53(13) 2_666 . ?
O7 La1 O14 78.92(12) 2_666 . ?
O7 La1 O5 68.79(13) 2_666 2_666 ?
O7 La1 C19 101.78(14) 2_666 . ?
O7 La1 C21 99.77(15) 2_666 . ?
O12 La1 La2 114.72(9) . 2_666 ?
O12 La1 O6 140.60(13) . 1_454 ?
O12 La1 O13 50.12(14) . . ?
O12 La1 C19 77.62(15) . . ?
O12 La1 C21 25.07(16) . . ?
O14 La1 La2 85.33(8) . 2_666 ?
O14 La1 O11 137.06(12) . . ?
O14 La1 O6 144.28(13) . 1_454 ?
O14 La1 O10 142.36(13) . . ?
O14 La1 O13 68.25(13) . . ?
O14 La1 O12 74.95(14) . . ?
O14 La1 C19 151.59(14) . . ?
O14 La1 C21 70.28(16) . . ?
O5 La1 La2 34.64(8) 2_666 2_666 ?
O5 La1 O11 145.65(13) 2_666 . ?
O5 La1 O6 75.29(11) 2_666 1_454 ?
O5 La1 O10 122.75(11) 2_666 . ?
O5 La1 O13 134.72(13) 2_666 . ?
O5 La1 O12 135.76(13) 2_666 . ?
O5 La1 O14 72.20(12) 2_666 . ?
O5 La1 C19 135.01(13) 2_666 . ?
O5 La1 C21 142.25(15) 2_666 . ?
C19 La1 La2 113.11(11) . 2_666 ?
C19 La1 C21 81.74(17) . . ?
C21 La1 La2 136.20(12) . 2_666 ?
O8 P3 La2 49.83(16) . . ?
O8 P3 C13 104.0(2) . . ?
O9 P3 La2 134.38(16) . . ?
O9 P3 O8 114.8(2) . . ?
O9 P3 O7 114.8(2) . . ?
O9 P3 C13 107.8(2) . . ?
O7 P3 La2 58.81(15) . . ?
O7 P3 O8 108.6(2) . . ?
O7 P3 C13 106.0(2) . . ?
C13 P3 La2 117.45(18) . . ?
O6 P2 La2 54.21(15) . . ?
O6 P2 C12 109.7(2) . . ?
O4 P2 La2 140.05(15) . . ?
O4 P2 O6 114.3(2) . . ?
O4 P2 O5 114.0(2) . . ?
O4 P2 C12 105.6(2) . . ?
O5 P2 La2 53.27(13) . . ?
O5 P2 O6 106.9(2) . . ?
O5 P2 C12 106.0(2) . . ?
C12 P2 La2 114.24(18) . . ?
O3 P1 La2 51.37(14) . 1_454 ?
O3 P1 O1 107.5(2) . . ?
O3 P1 C1 106.5(3) . . ?
O2 P1 La2 128.39(16) . 1_454 ?
O2 P1 O3 114.1(2) . . ?
O2 P1 O1 114.6(2) . . ?
O2 P1 C1 110.8(2) . . ?
O1 P1 La2 56.58(14) . 1_454 ?
O1 P1 C1 102.3(2) . . ?
C1 P1 La2 120.77(19) . 1_454 ?
P3 O8 La2 102.66(19) . . ?
C19 O11 La1 93.2(3) . . ?
La2 O6 La1 107.23(12) . 1_656 ?
P2 O6 La2 97.66(18) . . ?
P2 O6 La1 114.95(19) . 1_656 ?
C19 O10 La1 93.3(3) . . ?
P3 O9 La2 144.7(2) . 2_867 ?
P1 O3 La2 100.72(19) . 1_454 ?
La2 O15 H15A 109.7 . . ?
La2 O15 H15B 109.7 . . ?
H15A O15 H15B 104.1 . . ?
C21 O13 La1 94.1(3) . . ?
La1 O1 La2 112.22(12) . 1_454 ?
P1 O1 La2 94.69(18) . 1_454 ?
P1 O1 La1 147.7(2) . . ?
La1 O7 La2 107.54(15) 2_666 . ?
P3 O7 La2 93.07(17) . . ?
P3 O7 La1 157.8(2) . 2_666 ?
C21 O12 La1 94.3(4) . . ?
P2 O4 La2 128.5(2) . 2_767 ?
La1 O14 H14A 109.4 . . ?
La1 O14 H14B 109.3 . . ?
H14A O14 H14B 104.5 . . ?
C18 N3 H3 107.9 . . ?
C18 N3 C13 111.8(4) . . ?
C18 N3 C14 109.5(4) . . ?
C13 N3 H3 107.9 . . ?
C13 N3 C14 111.6(4) . . ?
C14 N3 H3 107.9 . . ?
La1 O5 La2 112.50(14) 2_666 . ?
P2 O5 La2 98.92(16) . . ?
P2 O5 La1 147.2(2) . 2_666 ?
C16 C16 H16 108.1 2_857 . ?
C17 C16 C16 111.2(6) . 2_857 ?
C17 C16 H16 108.1 . . ?
C15 C16 C16 111.5(5) . 2_857 ?
C15 C16 H16 108.1 . . ?
C15 C16 C17 109.8(5) . . ?
C12 N2 H2 108.2 . . ?
C12 N2 C9 110.6(4) . . ?
C9 N2 H2 108.2 . . ?
C10 N2 H2 108.2 . . ?
C10 N2 C12 112.0(4) . . ?
C10 N2 C9 109.6(4) . . ?
C16 C17 H17A 109.1 . . ?
C16 C17 H17B 109.1 . . ?
H17A C17 H17B 107.8 . . ?
C18 C17 C16 112.6(5) . . ?
C18 C17 H17A 109.1 . . ?
C18 C17 H17B 109.1 . . ?
C1 N1 H1 108.0 . . ?
C1 N1 C2 110.1(5) . . ?
C6 N1 H1 108.0 . . ?
C6 N1 C1 111.4(5) . . ?
C6 N1 C2 111.3(4) . . ?
C2 N1 H1 108.0 . . ?
O11 C19 La1 61.5(3) . . ?
O11 C19 O10 120.0(5) . . ?
O11 C19 C20 120.6(5) . . ?
O10 C19 La1 61.4(3) . . ?
O10 C19 C20 119.4(5) . . ?
C20 C19 La1 161.6(4) . . ?
P2 C12 H12A 109.2 . . ?
P2 C12 H12B 109.2 . . ?
N2 C12 P2 111.9(4) . . ?
N2 C12 H12A 109.2 . . ?
N2 C12 H12B 109.2 . . ?
H12A C12 H12B 107.9 . . ?
C16 C15 H15C 109.3 . . ?
C16 C15 H15D 109.3 . . ?
H15C C15 H15D 107.9 . . ?
C14 C15 C16 111.7(4) . . ?
C14 C15 H15C 109.3 . . ?
C14 C15 H15D 109.3 . . ?
N3 C18 C17 110.8(4) . . ?
N3 C18 H18A 109.5 . . ?
N3 C18 H18B 109.5 . . ?
C17 C18 H18A 109.5 . . ?
C17 C18 H18B 109.5 . . ?
H18A C18 H18B 108.1 . . ?
N2 C9 H9A 110.0 . . ?
N2 C9 H9B 110.0 . . ?
N2 C9 C8 108.6(4) . . ?
H9A C9 H9B 108.3 . . ?
C8 C9 H9A 110.0 . . ?
C8 C9 H9B 110.0 . . ?
P3 C13 H13A 108.8 . . ?
P3 C13 H13B 108.8 . . ?
N3 C13 P3 113.8(3) . . ?
N3 C13 H13A 108.8 . . ?
N3 C13 H13B 108.8 . . ?
H13A C13 H13B 107.7 . . ?
N2 C10 H10A 109.7 . . ?
N2 C10 H10B 109.7 . . ?
N2 C10 C11 109.8(4) . . ?
H10A C10 H10B 108.2 . . ?
C11 C10 H10A 109.7 . . ?
C11 C10 H10B 109.7 . . ?
O13 C21 La1 60.8(3) . . ?
O13 C21 O12 121.4(6) . . ?
O13 C21 C22 118.7(6) . . ?
O12 C21 La1 60.6(3) . . ?
O12 C21 C22 119.9(6) . . ?
C22 C21 La1 176.0(5) . . ?
C19 C20 H20A 109.5 . . ?
C19 C20 H20B 109.5 . . ?
C19 C20 H20C 109.5 . . ?
H20A C20 H20B 109.5 . . ?
H20A C20 H20C 109.5 . . ?
H20B C20 H20C 109.5 . . ?
C10 C11 H11A 109.6 . . ?
C10 C11 H11B 109.6 . . ?
C10 C11 C7 110.3(5) . . ?
H11A C11 H11B 108.1 . . ?
C7 C11 H11A 109.6 . . ?
C7 C11 H11B 109.6 . . ?
C9 C8 H8A 109.1 . . ?
C9 C8 H8B 109.1 . . ?
H8A C8 H8B 107.8 . . ?
C7 C8 C9 112.6(4) . . ?
C7 C8 H8A 109.1 . . ?
C7 C8 H8B 109.1 . . ?
N3 C14 C15 110.7(5) . . ?
N3 C14 H14C 109.5 . . ?
N3 C14 H14D 109.5 . . ?
C15 C14 H14C 109.5 . . ?
C15 C14 H14D 109.5 . . ?
H14C C14 H14D 108.1 . . ?
P1 C1 H1A 109.1 . . ?
P1 C1 H1B 109.1 . . ?
N1 C1 P1 112.5(4) . . ?
N1 C1 H1A 109.1 . . ?
N1 C1 H1B 109.1 . . ?
H1A C1 H1B 107.8 . . ?
C11 C7 H7 107.7 . . ?
C8 C7 C11 109.0(5) . . ?
C8 C7 H7 107.7 . . ?
C8 C7 C4 114.0(5) . . ?
C4 C7 C11 110.5(5) . . ?
C4 C7 H7 107.7 . . ?
N1 C6 H6A 109.4 . . ?
N1 C6 H6B 109.4 . . ?
N1 C6 C5 111.1(5) . . ?
H6A C6 H6B 108.0 . . ?
C5 C6 H6A 109.4 . . ?
C5 C6 H6B 109.4 . . ?
C7 C4 H4 106.1 . . ?
C5 C4 C7 114.9(5) . . ?
C5 C4 H4 106.1 . . ?
C5 C4 C3 109.0(5) . . ?
C3 C4 C7 114.0(5) . . ?
C3 C4 H4 106.1 . . ?
N1 C2 H2A 109.6 . . ?
N1 C2 H2B 109.6 . . ?
H2A C2 H2B 108.1 . . ?
C3 C2 N1 110.2(5) . . ?
C3 C2 H2A 109.6 . . ?
C3 C2 H2B 109.6 . . ?
C6 C5 C4 110.9(5) . . ?
C6 C5 H5A 109.5 . . ?
C6 C5 H5B 109.5 . . ?
C4 C5 H5A 109.5 . . ?
C4 C5 H5B 109.5 . . ?
H5A C5 H5B 108.0 . . ?
C4 C3 H3A 109.4 . . ?
C4 C3 H3B 109.4 . . ?
C2 C3 C4 111.1(6) . . ?
C2 C3 H3A 109.4 . . ?
C2 C3 H3B 109.4 . . ?
H3A C3 H3B 108.0 . . ?
C21 C22 H22A 109.5 . . ?
C21 C22 H22B 109.5 . . ?
C21 C22 H22C 109.5 . . ?
H22A C22 H22B 109.5 . . ?
H22A C22 H22C 109.5 . . ?
H22B C22 H22C 109.5 . . ?

loop_
_geom_bond_atom_site_label_1
_geom_bond_atom_site_label_2
_geom_bond_distance
_geom_bond_site_symmetry_2
_geom_bond_publ_flag
La2 P3 3.1998(16) . ?
La2 P2 3.1887(15) . ?
La2 P1 3.1690(14) 1_656 ?
La2 O8 2.506(4) . ?
La2 O6 2.610(4) . ?
La2 O9 2.422(3) 2_867 ?
La2 O3 2.520(3) 1_656 ?
La2 O15 2.586(4) . ?
La2 O1 2.654(3) 1_656 ?
La2 O7 2.741(4) . ?
La2 O4 2.432(4) 2_767 ?
La2 O5 2.587(3) . ?
La1 O11 2.613(4) . ?
La1 O6 2.661(3) 1_454 ?
La1 O10 2.609(4) . ?
La1 O13 2.624(4) . ?
La1 O1 2.456(4) . ?
La1 O7 2.468(4) 2_666 ?
La1 O12 2.618(4) . ?
La1 O14 2.566(4) . ?
La1 O5 2.470(4) 2_666 ?
La1 C19 2.968(6) . ?
La1 C21 2.996(6) . ?
P3 O8 1.515(4) . ?
P3 O9 1.502(4) . ?
P3 O7 1.510(4) . ?
P3 C13 1.824(5) . ?
P2 O6 1.517(4) . ?
P2 O4 1.505(4) . ?
P2 O5 1.506(4) . ?
P2 C12 1.843(5) . ?
P1 O3 1.510(4) . ?
P1 O2 1.500(4) . ?
P1 O1 1.528(4) . ?
P1 C1 1.835(6) . ?
O11 C19 1.268(7) . ?
O10 C19 1.272(7) . ?
O15 H15A 0.8588 . ?
O15 H15B 0.8588 . ?
O13 C21 1.273(8) . ?
O12 C21 1.273(7) . ?
O14 H14A 0.8501 . ?
O14 H14B 0.8500 . ?
N3 H3 0.9800 . ?
N3 C18 1.493(7) . ?
N3 C13 1.495(7) . ?
N3 C14 1.500(7) . ?
C16 C16 1.538(10) 2_857 ?
C16 H16 0.9800 . ?
C16 C17 1.531(8) . ?
C16 C15 1.525(7) . ?
N2 H2 0.9800 . ?
N2 C12 1.491(7) . ?
N2 C9 1.509(6) . ?
N2 C10 1.490(7) . ?
C17 H17A 0.9700 . ?
C17 H17B 0.9700 . ?
C17 C18 1.497(7) . ?
N1 H1 0.9800 . ?
N1 C1 1.502(7) . ?
N1 C6 1.483(7) . ?
N1 C2 1.506(7) . ?
C19 C20 1.480(8) . ?
C12 H12A 0.9700 . ?
C12 H12B 0.9700 . ?
C15 H15C 0.9700 . ?
C15 H15D 0.9700 . ?
C15 C14 1.511(7) . ?
C18 H18A 0.9700 . ?
C18 H18B 0.9700 . ?
C9 H9A 0.9700 . ?
C9 H9B 0.9700 . ?
C9 C8 1.534(8) . ?
C13 H13A 0.9700 . ?
C13 H13B 0.9700 . ?
C10 H10A 0.9700 . ?
C10 H10B 0.9700 . ?
C10 C11 1.500(8) . ?
C21 C22 1.504(9) . ?
C20 H20A 0.9600 . ?
C20 H20B 0.9600 . ?
C20 H20C 0.9600 . ?
C11 H11A 0.9700 . ?
C11 H11B 0.9700 . ?
C11 C7 1.542(8) . ?
C8 H8A 0.9700 . ?
C8 H8B 0.9700 . ?
C8 C7 1.530(9) . ?
C14 H14C 0.9700 . ?
C14 H14D 0.9700 . ?
C1 H1A 0.9700 . ?
C1 H1B 0.9700 . ?
C7 H7 0.9800 . ?
C7 C4 1.542(8) . ?
C6 H6A 0.9700 . ?
C6 H6B 0.9700 . ?
C6 C5 1.505(8) . ?
C4 H4 0.9800 . ?
C4 C5 1.518(8) . ?
C4 C3 1.524(8) . ?
C2 H2A 0.9700 . ?
C2 H2B 0.9700 . ?
C2 C3 1.494(9) . ?
C5 H5A 0.9700 . ?
C5 H5B 0.9700 . ?
C3 H3A 0.9700 . ?
C3 H3B 0.9700 . ?
C22 H22A 0.9600 . ?
C22 H22B 0.9600 . ?
C22 H22C 0.9600 . ?
